data_2210992
loop_
_publ_author_name
'Qi-Fa Li'
'Xiao-Ling Wang'
'Kai-Bei Yu'
'Shu-Lin Peng'
'Li-Sheng Ding'

_publ_section_title
;
 11\a,12\b-Acetonyltenacissoside F acetone solvate: a new
 polyoxypregnane glycoside from the stems of <i>Marsdenia
 tenacissima</i>
;
_journal_coeditor_code FL2058
_journal_issue 11
_journal_name_full 'Acta Crystallographica Section E'
_journal_page_first o5255
_journal_page_last o5256
_journal_paper_doi 10.1107/S1600536806042048
_journal_volume 62
_journal_year 2006
_chemical_formula_iupac 'C38 H60 O12, C3 H6 O'
_chemical_formula_moiety 'C38 H60 O12, C3 H6 O'
_chemical_formula_sum 'C41 H66 O13'
_chemical_formula_weight 766.94
_chemical_melting_point 375.0(10)
_chemical_name_systematic
;
11\a,12\b-acetonyltenacigenin B 3-O-6-deoxy
-3-O-methyl-\b-D-allopyranosyl-(1\\rightarrow4)-\b-D-oleandropyranoside
acetone solvate
;
_space_group_IT_number 1
_symmetry_cell_setting triclinic
_symmetry_space_group_name_Hall 'P 1'
_symmetry_space_group_name_H-M 'P 1'
_atom_sites_solution_hydrogens geom
_atom_sites_solution_primary direct
_atom_sites_solution_secondary difmap
_audit_creation_method SHELXL-97
_cell_angle_alpha 74.57(2)
_cell_angle_beta 81.76(2)
_cell_angle_gamma 79.03(2)
_cell_formula_units_Z 1
_cell_length_a 6.3280(10)
_cell_length_b 10.558(2)
_cell_length_c 17.553(4)
_cell_measurement_reflns_used 28
_cell_measurement_temperature 288(2)
_cell_measurement_theta_max 14.23
_cell_measurement_theta_min 4.75
_cell_volume 1104.5(4)
_computing_cell_refinement XSCANS
_computing_data_collection 'XSCANS (Siemens, 1994)'
_computing_data_reduction 'SHELXTL (Siemens, 1997)'
_computing_molecular_graphics SHELXTL
_computing_publication_material SHELXTL
_computing_structure_refinement 'SHELXL97 (Sheldrick, 1997)'
_computing_structure_solution 'SHELXS97 (Sheldrick, 1997)'
_diffrn_ambient_temperature 288(2)
_diffrn_measured_fraction_theta_full 0.995
_diffrn_measured_fraction_theta_max 0.995
_diffrn_measurement_device_type 'Siemens P4'
_diffrn_measurement_method \w
_diffrn_radiation_monochromator graphite
_diffrn_radiation_source 'normal-focus sealed tube'
_diffrn_radiation_type MoK\a
_diffrn_radiation_wavelength 0.71073
_diffrn_reflns_av_R_equivalents 0.0122
_diffrn_reflns_av_sigmaI/netI 0.0343
_diffrn_reflns_limit_h_max 7
_diffrn_reflns_limit_h_min 0
_diffrn_reflns_limit_k_max 12
_diffrn_reflns_limit_k_min -12
_diffrn_reflns_limit_l_max 21
_diffrn_reflns_limit_l_min -21
_diffrn_reflns_number 4887
_diffrn_reflns_theta_full 26.00
_diffrn_reflns_theta_max 26.00
_diffrn_reflns_theta_min 1.21
_diffrn_standards_decay_% 5.57
_diffrn_standards_interval_count 97
_diffrn_standards_number 3
_exptl_absorpt_coefficient_mu 0.085
_exptl_absorpt_correction_type none
_exptl_crystal_colour Colourless
_exptl_crystal_density_diffrn 1.153
_exptl_crystal_density_method 'not measured'
_exptl_crystal_description block
_exptl_crystal_F_000 416
_exptl_crystal_size_max 0.54
_exptl_crystal_size_mid 0.54
_exptl_crystal_size_min 0.50
_refine_diff_density_max 0.222
_refine_diff_density_min -0.227
_refine_ls_extinction_coef 0.023(3)
_refine_ls_extinction_expression Fc^*^=kFc[1+0.001xFc^2^\l^3^/sin(2\q)]^-1/4^
_refine_ls_extinction_method SHELXL97
_refine_ls_goodness_of_fit_ref 0.965
_refine_ls_hydrogen_treatment constr
_refine_ls_matrix_type full
_refine_ls_number_parameters 523
_refine_ls_number_reflns 4316
_refine_ls_number_restraints 15
_refine_ls_restrained_S_all 0.967
_refine_ls_R_factor_all 0.0559
_refine_ls_R_factor_gt 0.0412
_refine_ls_shift/su_max 0.001
_refine_ls_shift/su_mean 0.000
_refine_ls_structure_factor_coef Fsqd
_refine_ls_weighting_details 'calc w=1/[\s^2^(Fo^2^)+(0.063P)^2^] where P=(Fo^2^+2Fc^2^)/3'
_refine_ls_weighting_scheme calc
_refine_ls_wR_factor_gt 0.0976
_refine_ls_wR_factor_ref 0.1026
_reflns_number_gt 3221
_reflns_number_total 4316
_reflns_threshold_expression >2sigma(I)
_cod_data_source_file fl2058.cif
_cod_data_source_block I
_cod_depositor_comments
;
The following automatic conversions were performed:
'_symmetry_cell_setting' value 'Triclinic' changed to 'triclinic'
according to '/home/saulius/struct/CIF-dictionaries/cif_core.dic'
dictionary named 'cif_core.dic' version 2.4.1 from 2010-06-29.

Automatic conversion script
Id: cif_fix_enum 1527 2010-12-29 10:47:43Z saulius 

The following automatic conversions were performed:

'_chemical_melting_point' value '374--376' was changed to '375.0(10)'
- the average value was taken and precision was estimated.

Automatic conversion script
Id: cif_fix_values 1646 2011-03-28 12:23:43Z adriana 

The following automatic conversions were performed:

'_chemical_melting_point' value '374--376' was changed to '375.0(10)'
- the average value was taken and precision was
estimated.

'_symmetry_cell_setting' value 'Triclinic' changed to
'triclinic' according to
/home/saulius/struct/CIF-dictionaries/cif_core.dic dictionary named
'cif_core.dic' version 2.4.1 from 2010-06-29.

Automatic conversion script
Id: cif_fix_values 1715 2011-07-08 13:25:40Z adriana 
;
_cod_database_code 2210992
_cod_database_fobs_code 2210992

loop_
_symmetry_equiv_pos_as_xyz
'x, y, z'

loop_
_atom_site_type_symbol
_atom_site_label
_atom_site_fract_x
_atom_site_fract_y
_atom_site_fract_z
_atom_site_U_iso_or_equiv
_atom_site_adp_type
_atom_site_calc_flag
_atom_site_refinement_flags
_atom_site_occupancy
_atom_site_disorder_assembly
_atom_site_disorder_group
O O1 -0.4692(4) 0.5905(2) 0.37960(14) 0.0508(5) Uani d . 1 . .
O O2 0.0185(4) 0.2516(2) 0.41004(14) 0.0481(5) Uani d . 1 . .
O O3 -0.0947(4) 0.2657(2) 0.28922(14) 0.0548(6) Uani d . 1 . .
O O4 0.0520(5) 0.6559(3) 0.15473(18) 0.0733(8) Uani d . 1 . .
O O5 0.1148(4) 0.5032(3) 0.72199(13) 0.0529(6) Uani d . 1 . .
O O6 0.3965(4) 0.3409(2) 0.76459(14) 0.0495(5) Uani d . 1 . .
O O7 0.8040(4) 0.3110(2) 0.89950(13) 0.0470(5) Uani d . 1 . .
O O8 0.7498(4) 0.2127(2) 1.03120(14) 0.0518(5) Uani d . 1 . .
O O9 0.4608(5) 0.5195(3) 0.93989(16) 0.0702(7) Uani d . 1 . .
O O10 1.1957(5) 0.1329(3) 0.88664(17) 0.0726(7) Uani d . 1 . .
H H10O 1.1878 0.2035 0.8526 0.087 Uiso calc R 1 . .
O O11 1.0678(5) -0.0801(3) 1.01034(17) 0.0726(8) Uani d . 1 . .
O O12 1.0539(6) -0.0672(3) 1.16565(17) 0.0808(8) Uani d . 1 . .
H H12O 1.0598 -0.1332 1.1487 0.097 Uiso calc R 1 . .
C C1 0.1021(5) 0.3775(3) 0.53849(19) 0.0446(7) Uani d . 1 . .
H H1A 0.0905 0.2895 0.5340 0.053 Uiso calc R 1 . .
H H1B 0.2325 0.4031 0.5065 0.053 Uiso calc R 1 . .
C C2 0.1228(6) 0.3709(4) 0.6254(2) 0.0519(8) Uani d . 1 . .
H H2A 0.0028 0.3331 0.6586 0.062 Uiso calc R 1 . .
H H2B 0.2555 0.3127 0.6414 0.062 Uiso calc R 1 . .
C C3 0.1248(5) 0.5066(3) 0.63828(18) 0.0458(7) Uani d . 1 . .
H H3 0.2597 0.5369 0.6117 0.055 Uiso calc R 1 . .
C C4 -0.0619(6) 0.6080(3) 0.6046(2) 0.0509(8) Uani d . 1 . .
H H4A -0.0458 0.6951 0.6094 0.061 Uiso calc R 1 . .
H H4B -0.1961 0.5856 0.6349 0.061 Uiso calc R 1 . .
C C5 -0.0718(6) 0.6130(3) 0.51742(19) 0.0442(7) Uani d . 1 . .
H H5 0.0678 0.6338 0.4896 0.053 Uiso calc R 1 . .
C C6 -0.2430(7) 0.7254(4) 0.4803(2) 0.0607(10) Uani d . 1 . .
H H6A -0.2237 0.8080 0.4909 0.073 Uiso calc R 1 . .
H H6B -0.3857 0.7066 0.5036 0.073 Uiso calc R 1 . .
C C7 -0.2242(7) 0.7401(3) 0.3901(2) 0.0599(10) Uani d . 1 . .
H H7A -0.3366 0.8099 0.3667 0.072 Uiso calc R 1 . .
H H7B -0.0852 0.7649 0.3663 0.072 Uiso calc R 1 . .
C C8 -0.2464(6) 0.6107(3) 0.37369(19) 0.0428(7) Uani d . 1 . .
C C9 -0.0893(5) 0.4896(3) 0.41493(17) 0.0356(6) Uani d . 1 . .
H H9 0.0571 0.5037 0.3914 0.043 Uiso calc R 1 . .
C C10 -0.0948(5) 0.4764(3) 0.50529(17) 0.0362(6) Uani d . 1 . .
C C11 -0.1360(5) 0.3709(3) 0.39062(18) 0.0395(7) Uani d . 1 . .
H H11 -0.2813 0.3527 0.4131 0.047 Uiso calc R 1 . .
C C12 -0.1183(5) 0.3963(3) 0.30166(18) 0.0397(7) Uani d . 1 . .
H H12 0.0149 0.4330 0.2796 0.048 Uiso calc R 1 . .
C C13 -0.3075(5) 0.4921(3) 0.26446(18) 0.0418(7) Uani d . 1 . .
C C14 -0.3466(5) 0.6117(3) 0.30207(19) 0.0438(7) Uani d . 1 . .
C C15 -0.4131(7) 0.7384(4) 0.2393(2) 0.0621(10) Uani d . 1 . .
H H15A -0.5577 0.7807 0.2540 0.075 Uiso calc R 1 . .
H H15B -0.3136 0.8008 0.2330 0.075 Uiso calc R 1 . .
C C16 -0.4065(6) 0.6952(4) 0.1629(2) 0.0594(9) Uani d . 1 . .
H H16A -0.3453 0.7583 0.1183 0.071 Uiso calc R 1 . .
H H16B -0.5512 0.6902 0.1530 0.071 Uiso calc R 1 . .
C C17 -0.2656(5) 0.5586(3) 0.17409(18) 0.0459(7) Uani d . 1 . .
H H17 -0.3171 0.5072 0.1435 0.055 Uiso calc R 1 . .
C C18 -0.5129(5) 0.4307(4) 0.2786(2) 0.0555(8) Uani d . 1 . .
H H18A -0.5473 0.3972 0.3346 0.067 Uiso calc R 1 . .
H H18B -0.4911 0.3590 0.2528 0.067 Uiso calc R 1 . .
H H18C -0.6299 0.4971 0.2573 0.067 Uiso calc R 1 . .
C C19 -0.3035(6) 0.4286(4) 0.5481(2) 0.0532(8) Uani d . 1 . .
H H19A -0.3116 0.4274 0.6033 0.064 Uiso calc R 1 . .
H H19B -0.3047 0.3404 0.5429 0.064 Uiso calc R 1 . .
H H19C -0.4254 0.4877 0.5250 0.064 Uiso calc R 1 . .
C C20 -0.0302(6) 0.5660(4) 0.14787(19) 0.0533(8) Uani d . 1 . .
C C21 0.1016(7) 0.4572(5) 0.1130(3) 0.0820(12) Uani d . 1 . .
H H21A 0.2521 0.4643 0.1085 0.098 Uiso calc R 1 . .
H H21B 0.0588 0.4654 0.0614 0.098 Uiso calc R 1 . .
H H21C 0.0781 0.3723 0.1470 0.098 Uiso calc R 1 . .
C C22 -0.0119(6) 0.1731(3) 0.3588(2) 0.0551(9) Uani d . 1 . .
C C23 0.2063(8) 0.0978(4) 0.3369(3) 0.0805(12) Uani d . 1 . .
H H23A 0.2635 0.0400 0.3840 0.097 Uiso calc R 1 . .
H H23B 0.3031 0.1597 0.3114 0.097 Uiso calc R 1 . .
H H23C 0.1909 0.0459 0.3013 0.097 Uiso calc R 1 . .
C C24 -0.1771(9) 0.0849(4) 0.3968(3) 0.0861(14) Uani d . 1 . .
H H24A -0.3100 0.1382 0.4112 0.103 Uiso calc R 1 . .
H H24B -0.1254 0.0225 0.4436 0.103 Uiso calc R 1 . .
H H24C -0.2019 0.0375 0.3601 0.103 Uiso calc R 1 . .
C C25 0.3127(5) 0.4803(3) 0.75147(19) 0.0477(8) Uani d . 1 . .
H H25 0.4125 0.5318 0.7132 0.057 Uiso calc R 1 . .
C C26 0.2870(6) 0.5197(4) 0.8296(2) 0.0525(8) Uani d . 1 . .
H H26A 0.1802 0.4732 0.8660 0.063 Uiso calc R 1 . .
H H26B 0.2355 0.6145 0.8208 0.063 Uiso calc R 1 . .
C C27 0.5008(6) 0.4858(3) 0.86592(19) 0.0492(8) Uani d . 1 . .
H H27 0.6031 0.5401 0.8313 0.059 Uiso calc R 1 . .
C C28 0.5927(5) 0.3392(3) 0.87307(18) 0.0430(7) Uani d . 1 . .
H H28 0.4976 0.2837 0.9110 0.052 Uiso calc R 1 . .
C C29 0.6080(5) 0.3103(3) 0.79151(19) 0.0470(8) Uani d . 1 . .
H H29 0.7004 0.3686 0.7543 0.056 Uiso calc R 1 . .
C C30 0.8467(5) 0.1918(3) 0.95681(19) 0.0440(7) Uani d . 1 . .
H H30 0.7886 0.1211 0.9440 0.053 Uiso calc R 1 . .
C C31 1.0885(6) 0.1554(4) 0.9597(2) 0.0539(8) Uani d . 1 . .
H H31 1.1432 0.2280 0.9717 0.065 Uiso calc R 1 . .
C C32 1.1373(6) 0.0291(4) 1.0256(2) 0.0650(10) Uani d . 1 . .
H H32 1.2930 0.0087 1.0307 0.078 Uiso calc R 1 . .
C C33 1.0164(6) 0.0491(4) 1.1032(2) 0.0606(9) Uani d . 1 . .
H H33 1.0703 0.1206 1.1168 0.073 Uiso calc R 1 . .
C C34 0.7766(6) 0.0928(3) 1.09404(19) 0.0513(8) Uani d . 1 . .
H H34 0.7193 0.0230 1.0800 0.062 Uiso calc R 1 . .
C C35 0.6960(6) 0.1681(4) 0.7883(2) 0.0602(9) Uani d . 1 . .
H H35A 0.7039 0.1603 0.7347 0.072 Uiso calc R 1 . .
H H35B 0.6021 0.1102 0.8219 0.072 Uiso calc R 1 . .
H H35C 0.8379 0.1435 0.8062 0.072 Uiso calc R 1 . .
C C36 0.6355(9) 0.5567(6) 0.9646(3) 0.1017(18) Uani d . 1 . .
H H36A 0.7003 0.6184 0.9212 0.122 Uiso calc R 1 . .
H H36B 0.7406 0.4792 0.9817 0.122 Uiso calc R 1 . .
H H36C 0.5853 0.5979 1.0079 0.122 Uiso calc R 1 . .
C C37 1.2204(11) -0.1603(5) 0.9684(3) 0.123(2) Uani d . 1 . .
H H37A 1.3625 -0.1639 0.9829 0.147 Uiso calc R 1 . .
H H37B 1.2169 -0.1226 0.9123 0.147 Uiso calc R 1 . .
H H37C 1.1852 -0.2485 0.9816 0.147 Uiso calc R 1 . .
C C38 0.6466(9) 0.1250(4) 1.1672(2) 0.0790(12) Uani d . 1 . .
H H38A 0.4969 0.1512 1.1577 0.095 Uiso calc R 1 . .
H H38B 0.6978 0.1964 1.1795 0.095 Uiso calc R 1 . .
H H38C 0.6621 0.0478 1.2109 0.095 Uiso calc R 1 . .
O O13 0.362(7) 0.776(2) 0.671(2) 0.490(18) Uani d PD 0.50 A 1
C C39 0.237(6) 0.975(2) 0.5846(16) 0.29(2) Uani d PD 0.50 A 1
H H39A 0.1988 0.9181 0.5561 0.290 Uiso calc PR 0.25 A 1
H H39B 0.3559 1.0170 0.5549 0.290 Uiso calc PR 0.25 A 1
H H39C 0.1156 1.0420 0.5918 0.290 Uiso calc PR 0.25 A 1
H H39D 0.2481 1.0666 0.5791 0.290 Uiso calc PR 0.25 A 1
H H39E 0.0909 0.9677 0.5803 0.290 Uiso calc PR 0.25 A 1
H H39F 0.3313 0.9428 0.5434 0.290 Uiso calc PR 0.25 A 1
C C40 0.302(6) 0.896(2) 0.6626(14) 0.323(13) Uani d PD 0.50 A 1
C C41 0.371(10) 0.960(4) 0.7176(19) 0.54(3) Uani d PD 0.50 A 1
H H41A 0.4084 0.8938 0.7652 0.545 Uiso calc PR 0.25 A 1
H H41B 0.2558 1.0261 0.7305 0.545 Uiso calc PR 0.25 A 1
H H41C 0.4953 1.0005 0.6929 0.545 Uiso calc PR 0.25 A 1
H H41D 0.3646 1.0531 0.6938 0.545 Uiso calc PR 0.25 A 1
H H41E 0.5172 0.9208 0.7286 0.545 Uiso calc PR 0.25 A 1
H H41F 0.2777 0.9465 0.7662 0.545 Uiso calc PR 0.25 A 1
O O13' 0.420(7) 0.8035(19) 0.653(3) 0.490(18) Uani d PD 0.50 B 2
C C39' 0.495(4) 1.020(2) 0.6113(14) 0.268(16) Uani d PD 0.50 B 2
H H39G 0.6262 0.9778 0.5875 0.268 Uiso calc PR 0.25 B 2
H H39H 0.5288 1.0588 0.6509 0.268 Uiso calc PR 0.25 B 2
H H39I 0.4235 1.0889 0.5711 0.268 Uiso calc PR 0.25 B 2
H H39J 0.4262 1.1059 0.6188 0.268 Uiso calc PR 0.25 B 2
H H39K 0.5235 1.0248 0.5555 0.268 Uiso calc PR 0.25 B 2
H H39L 0.6288 0.9948 0.6353 0.268 Uiso calc PR 0.25 B 2
C C40' 0.352(4) 0.921(2) 0.648(2) 0.323(13) Uani d PD 0.50 B 2
C C41' 0.140(6) 0.961(3) 0.689(3) 0.44(4) Uani d PD 0.50 B 2
H H41G 0.0679 0.8850 0.7094 0.442 Uiso calc PR 0.25 B 2
H H41H 0.0546 1.0282 0.6529 0.442 Uiso calc PR 0.25 B 2
H H41I 0.1603 0.9956 0.7327 0.442 Uiso calc PR 0.25 B 2
H H41J 0.1206 1.0543 0.6872 0.442 Uiso calc PR 0.25 B 2
H H41K 0.1340 0.9110 0.7438 0.442 Uiso calc PR 0.25 B 2
H H41L 0.0282 0.9436 0.6640 0.442 Uiso calc PR 0.25 B 2

loop_
_atom_site_aniso_label
_atom_site_aniso_U_11
_atom_site_aniso_U_22
_atom_site_aniso_U_33
_atom_site_aniso_U_12
_atom_site_aniso_U_13
_atom_site_aniso_U_23
O1 0.0441(12) 0.0618(14) 0.0453(12) 0.0006(10) -0.0084(9) -0.0152(10)
O2 0.0618(14) 0.0393(12) 0.0446(12) -0.0061(10) -0.0130(10) -0.0100(9)
O3 0.0768(16) 0.0470(13) 0.0487(13) -0.0102(11) -0.0123(11) -0.0222(11)
O4 0.0574(16) 0.0671(17) 0.0896(19) -0.0237(14) -0.0144(13) 0.0043(14)
O5 0.0465(13) 0.0753(16) 0.0365(11) 0.0009(11) -0.0087(10) -0.0178(11)
O6 0.0528(13) 0.0523(13) 0.0465(12) -0.0013(10) -0.0141(10) -0.0180(10)
O7 0.0430(12) 0.0478(12) 0.0450(12) -0.0025(9) -0.0087(9) -0.0034(9)
O8 0.0591(14) 0.0469(12) 0.0439(12) 0.0031(10) -0.0070(10) -0.0084(10)
O9 0.0826(18) 0.0843(18) 0.0480(14) 0.0193(14) -0.0277(12) -0.0355(13)
O10 0.0574(15) 0.0676(16) 0.0700(16) 0.0033(13) 0.0128(13) 0.0027(12)
O11 0.086(2) 0.0507(15) 0.0705(17) 0.0105(14) -0.0048(14) -0.0136(13)
O12 0.108(2) 0.0668(17) 0.0591(16) 0.0010(17) -0.0351(15) 0.0017(13)
C1 0.0444(18) 0.0458(17) 0.0446(17) -0.0006(14) -0.0099(14) -0.0149(14)
C2 0.054(2) 0.053(2) 0.0445(18) 0.0041(15) -0.0138(15) -0.0093(14)
C3 0.0461(18) 0.060(2) 0.0322(15) -0.0066(15) -0.0031(13) -0.0148(14)
C4 0.066(2) 0.0487(18) 0.0439(18) -0.0046(16) -0.0145(16) -0.0194(14)
C5 0.0551(19) 0.0418(17) 0.0388(16) -0.0070(14) -0.0112(14) -0.0124(13)
C6 0.093(3) 0.0424(19) 0.051(2) 0.0027(18) -0.0274(19) -0.0170(16)
C7 0.090(3) 0.0377(17) 0.054(2) -0.0007(17) -0.0301(19) -0.0095(15)
C8 0.0507(19) 0.0400(16) 0.0380(15) -0.0070(14) -0.0090(13) -0.0075(12)
C9 0.0367(16) 0.0354(15) 0.0352(15) -0.0104(12) -0.0048(12) -0.0055(12)
C10 0.0359(15) 0.0380(15) 0.0349(15) -0.0071(12) -0.0060(12) -0.0068(12)
C11 0.0423(17) 0.0354(16) 0.0411(16) -0.0111(13) -0.0088(13) -0.0039(12)
C12 0.0419(16) 0.0414(16) 0.0404(16) -0.0145(13) -0.0049(13) -0.0119(13)
C13 0.0366(16) 0.0527(18) 0.0397(16) -0.0123(14) -0.0074(13) -0.0123(14)
C14 0.0413(17) 0.0493(18) 0.0418(17) -0.0065(14) -0.0102(14) -0.0103(13)
C15 0.067(2) 0.061(2) 0.054(2) 0.0052(18) -0.0259(18) -0.0082(17)
C16 0.050(2) 0.071(2) 0.052(2) -0.0051(18) -0.0215(16) -0.0012(17)
C17 0.0479(18) 0.059(2) 0.0353(15) -0.0134(15) -0.0129(13) -0.0119(14)
C18 0.0447(19) 0.072(2) 0.0560(19) -0.0198(17) -0.0062(15) -0.0183(17)
C19 0.0495(19) 0.070(2) 0.0413(17) -0.0166(16) -0.0030(14) -0.0124(16)
C20 0.055(2) 0.065(2) 0.0343(16) -0.0121(18) -0.0110(14) 0.0025(15)
C21 0.070(3) 0.115(4) 0.062(2) -0.006(2) 0.000(2) -0.033(2)
C22 0.080(2) 0.0389(17) 0.0519(19) -0.0124(17) -0.0100(17) -0.0159(15)
C23 0.104(3) 0.060(2) 0.080(3) 0.010(2) -0.021(2) -0.032(2)
C24 0.128(4) 0.065(3) 0.076(3) -0.048(3) -0.012(3) -0.014(2)
C25 0.0459(18) 0.0538(19) 0.0428(17) 0.0019(15) -0.0147(14) -0.0124(14)
C26 0.056(2) 0.056(2) 0.0425(17) 0.0096(15) -0.0145(15) -0.0150(15)
C27 0.058(2) 0.0537(19) 0.0368(17) 0.0030(16) -0.0120(14) -0.0170(14)
C28 0.0389(17) 0.0517(18) 0.0362(16) -0.0035(14) -0.0073(13) -0.0077(13)
C29 0.0465(19) 0.0502(18) 0.0434(17) -0.0022(15) -0.0027(14) -0.0146(14)
C30 0.0444(17) 0.0463(18) 0.0398(16) -0.0062(14) -0.0059(13) -0.0078(13)
C31 0.0444(18) 0.052(2) 0.060(2) -0.0040(15) -0.0069(16) -0.0070(16)
C32 0.047(2) 0.066(3) 0.070(2) 0.0054(17) -0.0185(17) -0.0012(19)
C33 0.075(3) 0.051(2) 0.054(2) -0.0061(18) -0.0257(18) -0.0031(16)
C34 0.066(2) 0.0470(19) 0.0397(17) -0.0075(16) -0.0100(15) -0.0066(14)
C35 0.062(2) 0.063(2) 0.059(2) 0.0048(18) -0.0083(17) -0.0294(18)
C36 0.111(4) 0.112(4) 0.102(4) 0.027(3) -0.062(3) -0.064(3)
C37 0.169(6) 0.072(3) 0.091(4) 0.039(3) 0.014(4) -0.013(3)
C38 0.106(3) 0.073(3) 0.050(2) -0.005(2) 0.002(2) -0.0146(19)
O13 0.43(3) 0.228(14) 0.56(3) 0.033(17) 0.29(3) 0.096(19)
C39 0.42(5) 0.122(16) 0.33(4) 0.06(2) -0.23(4) -0.04(2)
C40 0.43(3) 0.114(12) 0.35(3) 0.054(16) -0.01(3) -0.009(15)
C41 0.94(9) 0.65(6) 0.26(4) -0.557 -0.09(6) -0.16(5)
O13' 0.43(3) 0.228(14) 0.56(3) 0.033(17) 0.29(3) 0.096(19)
C39' 0.50(5) 0.129(16) 0.166(18) -0.03(2) 0.02(2) -0.070(15)
C40' 0.43(3) 0.114(12) 0.35(3) 0.054(16) -0.01(3) -0.009(15)
C41' 0.37(5) 0.26(4) 0.62(9) 0.03(4) 0.28(6) -0.21(5)

loop_
_atom_type_symbol
_atom_type_description
_atom_type_scat_dispersion_real
_atom_type_scat_dispersion_imag
_atom_type_scat_source
C C 0.0033 0.0000 'International Tables Vol C Tables 4.2.6.8 and 6.1.1.4'
H H 0.0000 0.0000 'International Tables Vol C Tables 4.2.6.8 and 6.1.1.4'
O O 0.0106 0.0000 'International Tables Vol C Tables 4.2.6.8 and 6.1.1.4'

loop_
_geom_angle_atom_site_label_1
_geom_angle_atom_site_label_2
_geom_angle_atom_site_label_3
_geom_angle
_geom_angle_publ_flag
C8 O1 C14 61.50(18) yes
C22 O2 C11 105.1(2) no
C12 O3 C22 107.3(2) no
C25 O5 C3 114.9(2) no
C29 O6 C25 111.7(2) no
C30 O7 C28 115.0(2) no
C30 O8 C34 112.2(2) no
C36 O9 C27 115.4(3) no
C31 O10 H10O 109.5 no
C32 O11 C37 116.9(4) no
C33 O12 H12O 109.5 no
C2 C1 C10 113.2(2) no
C2 C1 H1A 108.9 no
C10 C1 H1A 108.9 no
C2 C1 H1B 108.9 no
C10 C1 H1B 108.9 no
H1A C1 H1B 107.7 no
C3 C2 C1 112.0(3) no
C3 C2 H2A 109.2 no
C1 C2 H2A 109.2 no
C3 C2 H2B 109.2 no
C1 C2 H2B 109.2 no
H2A C2 H2B 107.9 no
O5 C3 C4 107.4(2) no
O5 C3 C2 112.0(3) no
C4 C3 C2 112.4(3) no
O5 C3 H3 108.3 no
C4 C3 H3 108.3 no
C2 C3 H3 108.3 no
C3 C4 C5 111.1(3) no
C3 C4 H4A 109.4 no
C5 C4 H4A 109.4 no
C3 C4 H4B 109.4 no
C5 C4 H4B 109.4 no
H4A C4 H4B 108.0 no
C6 C5 C4 111.6(3) no
C6 C5 C10 113.1(2) no
C4 C5 C10 112.2(2) no
C6 C5 H5 106.5 no
C4 C5 H5 106.5 no
C10 C5 H5 106.5 no
C5 C6 C7 109.7(3) no
C5 C6 H6A 109.7 no
C7 C6 H6A 109.7 no
C5 C6 H6B 109.7 no
C7 C6 H6B 109.7 no
H6A C6 H6B 108.2 no
C8 C7 C6 109.8(3) no
C8 C7 H7A 109.7 no
C6 C7 H7A 109.7 no
C8 C7 H7B 109.7 no
C6 C7 H7B 109.7 no
H7A C7 H7B 108.2 no
O1 C8 C14 59.27(19) no
O1 C8 C7 113.4(3) no
C14 C8 C7 119.8(3) yes
O1 C8 C9 115.4(2) no
C14 C8 C9 122.0(2) yes
C7 C8 C9 114.3(2) yes
C11 C9 C8 106.0(2) no
C11 C9 C10 116.6(2) no
C8 C9 C10 112.9(2) no
C11 C9 H9 106.9 no
C8 C9 H9 106.9 no
C10 C9 H9 106.9 no
C19 C10 C1 109.9(2) no
C19 C10 C5 112.4(3) no
C1 C10 C5 106.4(2) no
C19 C10 C9 109.8(2) no
C1 C10 C9 110.0(2) no
C5 C10 C9 108.2(2) no
O2 C11 C12 100.8(2) no
O2 C11 C9 115.5(2) no
C12 C11 C9 110.6(2) yes
O2 C11 H11 109.9 no
C12 C11 H11 109.9 no
C9 C11 H11 109.9 no
O3 C12 C11 103.1(2) no
O3 C12 C13 114.1(2) no
C11 C12 C13 113.5(2) yes
O3 C12 H12 108.7 no
C11 C12 H12 108.7 no
C13 C12 H12 108.7 no
C12 C13 C18 112.9(3) no
C12 C13 C14 106.8(2) yes
C18 C13 C14 109.4(3) no
C12 C13 C17 115.5(2) yes
C18 C13 C17 109.0(2) no
C14 C13 C17 102.6(2) yes
O1 C14 C8 59.23(19) no
O1 C14 C15 118.8(3) no
C8 C14 C15 123.0(3) yes
O1 C14 C13 114.5(2) no
C8 C14 C13 123.1(3) yes
C15 C14 C13 109.1(3) yes
C16 C15 C14 105.7(3) no
C16 C15 H15A 110.6 no
C14 C15 H15A 110.6 no
C16 C15 H15B 110.6 no
C14 C15 H15B 110.6 no
H15A C15 H15B 108.7 no
C15 C16 C17 106.7(3) no
C15 C16 H16A 110.4 no
C17 C16 H16A 110.4 no
C15 C16 H16B 110.4 no
C17 C16 H16B 110.4 no
H16A C16 H16B 108.6 no
C20 C17 C16 112.9(3) no
C20 C17 C13 112.7(2) no
C16 C17 C13 104.4(2) no
C20 C17 H17 108.9 no
C16 C17 H17 108.9 no
C13 C17 H17 108.9 no
C13 C18 H18A 109.5 no
C13 C18 H18B 109.5 no
H18A C18 H18B 109.5 no
C13 C18 H18C 109.5 no
H18A C18 H18C 109.5 no
H18B C18 H18C 109.5 no
C10 C19 H19A 109.5 no
C10 C19 H19B 109.5 no
H19A C19 H19B 109.5 no
C10 C19 H19C 109.5 no
H19A C19 H19C 109.5 no
H19B C19 H19C 109.5 no
O4 C20 C21 120.4(3) no
O4 C20 C17 121.5(3) no
C21 C20 C17 118.0(3) no
C20 C21 H21A 109.5 no
C20 C21 H21B 109.5 no
H21A C21 H21B 109.5 no
C20 C21 H21C 109.5 no
H21A C21 H21C 109.5 no
H21B C21 H21C 109.5 no
O2 C22 O3 106.1(2) no
O2 C22 C24 110.9(3) no
O3 C22 C24 108.1(3) no
O2 C22 C23 107.8(3) no
O3 C22 C23 110.1(3) no
C24 C22 C23 113.5(3) no
C22 C23 H23A 109.5 no
C22 C23 H23B 109.5 no
H23A C23 H23B 109.5 no
C22 C23 H23C 109.5 no
H23A C23 H23C 109.5 no
H23B C23 H23C 109.5 no
C22 C24 H24A 109.5 no
C22 C24 H24B 109.5 no
H24A C24 H24B 109.5 no
C22 C24 H24C 109.5 no
H24A C24 H24C 109.5 no
H24B C24 H24C 109.5 no
O5 C25 O6 108.5(3) no
O5 C25 C26 110.0(3) no
O6 C25 C26 109.0(2) no
O5 C25 H25 109.8 no
O6 C25 H25 109.8 no
C26 C25 H25 109.8 no
C25 C26 C27 110.7(3) no
C25 C26 H26A 109.5 no
C27 C26 H26A 109.5 no
C25 C26 H26B 109.5 no
C27 C26 H26B 109.5 no
H26A C26 H26B 108.1 no
O9 C27 C26 107.2(3) no
O9 C27 C28 113.0(3) no
C26 C27 C28 109.8(3) no
O9 C27 H27 108.9 no
C26 C27 H27 108.9 no
C28 C27 H27 108.9 no
O7 C28 C27 109.6(2) no
O7 C28 C29 109.2(2) no
C27 C28 C29 108.7(2) no
O7 C28 H28 109.8 no
C27 C28 H28 109.8 no
C29 C28 H28 109.8 no
O6 C29 C35 106.9(3) no
O6 C29 C28 109.0(2) no
C35 C29 C28 115.5(3) no
O6 C29 H29 108.4 no
C35 C29 H29 108.4 no
C28 C29 H29 108.4 no
O7 C30 O8 108.0(2) no
O7 C30 C31 108.4(3) no
O8 C30 C31 109.0(2) no
O7 C30 H30 110.4 no
O8 C30 H30 110.4 no
C31 C30 H30 110.4 no
O10 C31 C30 111.9(3) no
O10 C31 C32 109.0(3) no
C30 C31 C32 109.0(3) no
O10 C31 H31 109.0 no
C30 C31 H31 109.0 no
C32 C31 H31 109.0 no
O11 C32 C33 106.7(3) no
O11 C32 C31 111.6(3) no
C33 C32 C31 109.8(3) no
O11 C32 H32 109.6 no
C33 C32 H32 109.6 no
C31 C32 H32 109.6 no
O12 C33 C32 111.5(3) no
O12 C33 C34 111.4(3) no
C32 C33 C34 110.2(3) no
O12 C33 H33 107.9 no
C32 C33 H33 107.9 no
C34 C33 H33 107.9 no
O8 C34 C38 106.8(3) no
O8 C34 C33 108.5(3) no
C38 C34 C33 113.5(3) no
O8 C34 H34 109.3 no
C38 C34 H34 109.3 no
C33 C34 H34 109.3 no
C29 C35 H35A 109.5 no
C29 C35 H35B 109.5 no
H35A C35 H35B 109.5 no
C29 C35 H35C 109.5 no
H35A C35 H35C 109.5 no
H35B C35 H35C 109.5 no
O9 C36 H36A 109.5 no
O9 C36 H36B 109.5 no
H36A C36 H36B 109.5 no
O9 C36 H36C 109.5 no
H36A C36 H36C 109.5 no
H36B C36 H36C 109.5 no
O11 C37 H37A 109.5 no
O11 C37 H37B 109.5 no
H37A C37 H37B 109.5 no
O11 C37 H37C 109.5 no
H37A C37 H37C 109.5 no
H37B C37 H37C 109.5 no
C34 C38 H38A 109.5 no
C34 C38 H38B 109.5 no
H38A C38 H38B 109.5 no
C34 C38 H38C 109.5 no
H38A C38 H38C 109.5 no
H38B C38 H38C 109.5 no
C40 C39 H39A 109.5 no
C40 C39 H39B 109.5 no
H39A C39 H39B 109.5 no
C40 C39 H39C 109.5 no
H39A C39 H39C 109.5 no
H39B C39 H39C 109.5 no
C40 C39 H39D 109.5 no
H39A C39 H39D 141.1 no
H39B C39 H39D 56.3 no
H39C C39 H39D 56.3 no
C40 C39 H39E 109.5 no
H39A C39 H39E 56.3 no
H39B C39 H39E 141.1 no
H39C C39 H39E 56.3 no
H39D C39 H39E 109.5 no
C40 C39 H39F 109.5 no
H39A C39 H39F 56.3 no
H39B C39 H39F 56.3 no
H39C C39 H39F 141.1 no
H39D C39 H39F 109.5 no
H39E C39 H39F 109.5 no
O13 C40 C39 118.1(16) no
O13 C40 C41 117.8(16) no
C39 C40 C41 120.2(4) no
C40 C41 H41A 109.5 no
C40 C41 H41B 109.5 no
H41A C41 H41B 109.5 no
C40 C41 H41C 109.5 no
H41A C41 H41C 109.5 no
H41B C41 H41C 109.5 no
C40 C41 H41D 109.5 no
H41A C41 H41D 141.1 no
H41B C41 H41D 56.3 no
H41C C41 H41D 56.3 no
C40 C41 H41E 109.5 no
H41A C41 H41E 56.3 no
H41B C41 H41E 141.1 no
H41C C41 H41E 56.3 no
H41D C41 H41E 109.5 no
C40 C41 H41F 109.5 no
H41A C41 H41F 56.3 no
H41B C41 H41F 56.3 no
H41C C41 H41F 141.1 no
H41D C41 H41F 109.5 no
H41E C41 H41F 109.5 no
C40' C39' H39G 109.5 no
C40' C39' H39H 109.5 no
H39G C39' H39H 109.5 no
C40' C39' H39I 109.5 no
H39G C39' H39I 109.5 no
H39H C39' H39I 109.5 no
C40' C39' H39J 109.5 no
H39G C39' H39J 141.1 no
H39H C39' H39J 56.3 no
H39I C39' H39J 56.3 no
C40' C39' H39K 109.5 no
H39G C39' H39K 56.3 no
H39H C39' H39K 141.1 no
H39I C39' H39K 56.3 no
H39J C39' H39K 109.5 no
C40' C39' H39L 109.5 no
H39G C39' H39L 56.3 no
H39H C39' H39L 56.3 no
H39I C39' H39L 141.1 no
H39J C39' H39L 109.5 no
H39K C39' H39L 109.5 no
O13' C40' C41' 119.6(14) no
O13' C40' C39' 119.5(14) no
C41' C40' C39' 120.3(4) no
C40' C41' H41G 109.5 no
C40' C41' H41H 109.5 no
H41G C41' H41H 109.5 no
C40' C41' H41I 109.5 no
H41G C41' H41I 109.5 no
H41H C41' H41I 109.5 no
C40' C41' H41J 109.5 no
H41G C41' H41J 141.1 no
H41H C41' H41J 56.3 no
H41I C41' H41J 56.3 no
C40' C41' H41K 109.5 no
H41G C41' H41K 56.3 no
H41H C41' H41K 141.1 no
H41I C41' H41K 56.3 no
H41J C41' H41K 109.5 no
C40' C41' H41L 109.5 no
H41G C41' H41L 56.3 no
H41H C41' H41L 56.3 no
H41I C41' H41L 141.1 no
H41J C41' H41L 109.5 no
H41K C41' H41L 109.5 no

loop_
_geom_bond_atom_site_label_1
_geom_bond_atom_site_label_2
_geom_bond_distance
_geom_bond_publ_flag
O1 C8 1.451(4) no
O1 C14 1.451(4) no
O2 C22 1.428(4) no
O2 C11 1.434(4) no
O3 C12 1.430(3) no
O3 C22 1.441(4) no
O4 C20 1.205(4) no
O5 C25 1.378(4) no
O5 C3 1.453(3) no
O6 C29 1.434(4) no
O6 C25 1.434(4) no
O7 C30 1.394(4) no
O7 C28 1.430(3) no
O8 C30 1.415(4) no
O8 C34 1.441(4) no
O9 C36 1.399(5) no
O9 C27 1.412(4) no
O10 C31 1.418(4) no
O10 H10O 0.8200 no
O11 C32 1.409(5) no
O11 C37 1.417(5) no
O12 C33 1.418(4) no
O12 H12O 0.8200 no
C1 C2 1.531(4) no
C1 C10 1.540(4) no
C1 H1A 0.9700 no
C1 H1B 0.9700 no
C2 C3 1.511(5) no
C2 H2A 0.9700 no
C2 H2B 0.9700 no
C3 C4 1.507(5) no
C3 H3 0.9800 no
C4 C5 1.528(4) no
C4 H4A 0.9700 no
C4 H4B 0.9700 no
C5 C6 1.519(5) no
C5 C10 1.549(4) yes
C5 H5 0.9800 no
C6 C7 1.539(5) no
C6 H6A 0.9700 no
C6 H6B 0.9700 no
C7 C8 1.505(4) no
C7 H7A 0.9700 no
C7 H7B 0.9700 no
C8 C14 1.484(4) yes
C8 C9 1.542(4) yes
C9 C11 1.517(4) no
C9 C10 1.551(4) no
C9 H9 0.9800 no
C10 C19 1.527(4) no
C11 C12 1.504(4) yes
C11 H11 0.9800 no
C12 C13 1.515(4) no
C12 H12 0.9800 no
C13 C18 1.521(4) no
C13 C14 1.540(4) yes
C13 C17 1.561(4) no
C14 C15 1.521(5) no
C15 C16 1.520(5) no
C15 H15A 0.9700 no
C15 H15B 0.9700 no
C16 C17 1.525(5) no
C16 H16A 0.9700 no
C16 H16B 0.9700 no
C17 C20 1.505(5) no
C17 H17 0.9800 no
C18 H18A 0.9600 no
C18 H18B 0.9600 no
C18 H18C 0.9600 no
C19 H19A 0.9600 no
C19 H19B 0.9600 no
C19 H19C 0.9600 no
C20 C21 1.501(6) no
C21 H21A 0.9600 no
C21 H21B 0.9600 no
C21 H21C 0.9600 no
C22 C24 1.498(6) no
C22 C23 1.509(6) no
C23 H23A 0.9600 no
C23 H23B 0.9600 no
C23 H23C 0.9600 no
C24 H24A 0.9600 no
C24 H24B 0.9600 no
C24 H24C 0.9600 no
C25 C26 1.514(4) no
C25 H25 0.9800 no
C26 C27 1.519(4) no
C26 H26A 0.9700 no
C26 H26B 0.9700 no
C27 C28 1.524(4) no
C27 H27 0.9800 no
C28 C29 1.528(4) no
C28 H28 0.9800 no
C29 C35 1.512(5) no
C29 H29 0.9800 no
C30 C31 1.510(4) no
C30 H30 0.9800 no
C31 C32 1.528(5) no
C31 H31 0.9800 no
C32 C33 1.510(5) no
C32 H32 0.9800 no
C33 C34 1.519(5) no
C33 H33 0.9800 no
C34 C38 1.504(5) no
C34 H34 0.9800 no
C35 H35A 0.9600 no
C35 H35B 0.9600 no
C35 H35C 0.9600 no
C36 H36A 0.9600 no
C36 H36B 0.9600 no
C36 H36C 0.9600 no
C37 H37A 0.9600 no
C37 H37B 0.9600 no
C37 H37C 0.9600 no
C38 H38A 0.9600 no
C38 H38B 0.9600 no
C38 H38C 0.9600 no
O13 C40 1.221(3) no
C39 C40 1.471(3) no
C39 H39A 0.9600 no
C39 H39B 0.9600 no
C39 H39C 0.9600 no
C39 H39D 0.9600 no
C39 H39E 0.9600 no
C39 H39F 0.9600 no
C40 C41 1.471(3) no
C41 H41A 0.9600 no
C41 H41B 0.9600 no
C41 H41C 0.9600 no
C41 H41D 0.9600 no
C41 H41E 0.9600 no
C41 H41F 0.9600 no
O13' C40' 1.220(3) no
C39' C40' 1.471(3) no
C39' H39G 0.9600 no
C39' H39H 0.9600 no
C39' H39I 0.9600 no
C39' H39J 0.9600 no
C39' H39K 0.9600 no
C39' H39L 0.9600 no
C40' C41' 1.470(3) no
C41' H41G 0.9600 no
C41' H41H 0.9600 no
C41' H41I 0.9600 no
C41' H41J 0.9600 no
C41' H41K 0.9600 no
C41' H41L 0.9600 no

loop_
_geom_hbond_atom_site_label_D
_geom_hbond_atom_site_label_H
_geom_hbond_atom_site_label_A
_geom_hbond_site_symmetry_A
_geom_hbond_distance_DH
_geom_hbond_distance_HA
_geom_hbond_distance_DA
_geom_hbond_angle_DHA
O10 H10O O6 1_655 0.82 2.28 2.967(3) 142.1
O12 H12O O4 1_646 0.82 2.21 2.983(4) 157.0

loop_
_geom_torsion_atom_site_label_1
_geom_torsion_atom_site_label_2
_geom_torsion_atom_site_label_3
_geom_torsion_atom_site_label_4
_geom_torsion
_geom_torsion_publ_flag
C10 C1 C2 C3 -54.3(4) no
C25 O5 C3 C4 -145.4(3) no
C25 O5 C3 C2 90.8(3) no
C1 C2 C3 O5 172.2(2) no
C1 C2 C3 C4 51.2(4) no
O5 C3 C4 C5 -176.9(3) no
C2 C3 C4 C5 -53.3(4) no
C3 C4 C5 C6 -173.5(3) no
C3 C4 C5 C10 58.4(4) no
C4 C5 C6 C7 171.5(3) no
C10 C5 C6 C7 -60.9(4) no
C5 C6 C7 C8 57.4(4) no
C14 O1 C8 C7 111.9(3) yes
C14 O1 C8 C9 -113.6(3) yes
C6 C7 C8 O1 81.2(3) no
C6 C7 C8 C14 148.0(3) no
C6 C7 C8 C9 -53.9(4) no
O1 C8 C9 C11 46.3(3) no
C14 C8 C9 C11 -22.0(4) yes
C7 C8 C9 C11 -179.6(3) yes
O1 C8 C9 C10 -82.6(3) no
C14 C8 C9 C10 -150.8(3) yes
C7 C8 C9 C10 51.6(3) yes
C2 C1 C10 C19 -65.7(3) no
C2 C1 C10 C5 56.3(3) no
C2 C1 C10 C9 173.3(2) no
C6 C5 C10 C19 -65.3(3) no
C4 C5 C10 C19 62.0(3) no
C6 C5 C10 C1 174.4(3) yes
C4 C5 C10 C1 -58.4(3) yes
C6 C5 C10 C9 56.2(3) yes
C4 C5 C10 C9 -176.6(2) yes
C11 C9 C10 C19 -49.9(3) no
C8 C9 C10 C19 73.2(3) no
C11 C9 C10 C1 71.1(3) yes
C8 C9 C10 C1 -165.7(2) yes
C11 C9 C10 C5 -173.0(2) yes
C8 C9 C10 C5 -49.9(3) yes
C22 O2 C11 C12 -40.7(3) no
C22 O2 C11 C9 -159.9(2) no
C8 C9 C11 O2 168.8(2) yes
C10 C9 C11 O2 -64.6(3) yes
C8 C9 C11 C12 55.1(3) yes
C10 C9 C11 C12 -178.3(2) yes
C22 O3 C12 C11 -23.0(3) no
C22 O3 C12 C13 -146.5(3) no
O2 C11 C12 O3 38.9(3) no
C9 C11 C12 O3 161.6(2) yes
O2 C11 C12 C13 162.8(2) no
C9 C11 C12 C13 -74.6(3) yes
O3 C12 C13 C18 44.5(3) no
C11 C12 C13 C18 -73.2(3) no
O3 C12 C13 C14 164.7(2) no
C11 C12 C13 C14 47.1(3) no
O3 C12 C13 C17 -81.9(3) no
C11 C12 C13 C17 160.5(2) no
C8 O1 C14 C15 -113.3(3) yes
C8 O1 C14 C13 115.3(3) yes
C7 C8 C14 O1 -101.1(3) no
C9 C8 C14 O1 102.5(3) no
O1 C8 C14 C15 106.3(3) no
C7 C8 C14 C15 5.2(5) no
C9 C8 C14 C15 -151.2(3) no
O1 C8 C14 C13 -100.8(3) no
C7 C8 C14 C13 158.1(3) no
C9 C8 C14 C13 1.6(5) no
C12 C13 C14 O1 -80.8(3) no
C18 C13 C14 O1 41.6(3) no
C17 C13 C14 O1 157.3(2) no
C12 C13 C14 C8 -12.8(4) yes
C18 C13 C14 C8 109.7(3) no
C17 C13 C14 C8 -134.7(3) yes
C12 C13 C14 C15 143.3(3) no
C18 C13 C14 C15 -94.2(3) no
C17 C13 C14 C15 21.4(3) no
O1 C14 C15 C16 -135.6(3) no
C8 C14 C15 C16 154.2(3) no
C13 C14 C15 C16 -1.9(4) no
C14 C15 C16 C17 -19.3(4) no
C15 C16 C17 C20 -90.0(3) no
C15 C16 C17 C13 32.8(3) no
C12 C13 C17 C20 -25.6(4) no
C18 C13 C17 C20 -153.9(3) no
C14 C13 C17 C20 90.2(3) no
C12 C13 C17 C16 -148.4(3) no
C18 C13 C17 C16 83.3(3) no
C14 C13 C17 C16 -32.7(3) no
C16 C17 C20 O4 33.4(4) no
C13 C17 C20 O4 -84.5(4) no
C16 C17 C20 C21 -146.9(3) no
C13 C17 C20 C21 95.1(4) no
C11 O2 C22 O3 27.5(3) no
C11 O2 C22 C24 -89.7(3) no
C11 O2 C22 C23 145.4(3) no
C12 O3 C22 O2 -1.8(3) no
C12 O3 C22 C24 117.2(3) no
C12 O3 C22 C23 -118.3(3) no
C3 O5 C25 O6 -77.9(3) no
C3 O5 C25 C26 162.9(3) no
C29 O6 C25 O5 177.0(2) no
C29 O6 C25 C26 -63.2(3) no
O5 C25 C26 C27 175.9(3) no
O6 C25 C26 C27 57.0(4) no
C36 O9 C27 C26 -150.7(4) no
C36 O9 C27 C28 88.2(4) no
C25 C26 C27 O9 -177.3(3) no
C25 C26 C27 C28 -54.2(4) no
C30 O7 C28 C27 137.8(3) no
C30 O7 C28 C29 -103.2(3) no
O9 C27 C28 O7 -66.4(3) no
C26 C27 C28 O7 174.0(2) no
O9 C27 C28 C29 174.3(3) no
C26 C27 C28 C29 54.7(3) no
C25 O6 C29 C35 -169.5(3) no
C25 O6 C29 C28 65.0(3) no
O7 C28 C29 O6 -179.0(2) no
C27 C28 C29 O6 -59.4(3) no
O7 C28 C29 C35 60.6(3) no
C27 C28 C29 C35 -179.8(3) no
C28 O7 C30 O8 -79.4(3) no
C28 O7 C30 C31 162.6(2) no
C34 O8 C30 O7 177.3(2) no
C34 O8 C30 C31 -65.1(3) no
O7 C30 C31 O10 -62.6(3) no
O8 C30 C31 O10 180.0(3) no
O7 C30 C31 C32 176.7(3) no
O8 C30 C31 C32 59.4(4) no
C37 O11 C32 C33 -148.5(3) no
C37 O11 C32 C31 91.5(4) no
O10 C31 C32 O11 -59.4(4) no
C30 C31 C32 O11 62.9(4) no
O10 C31 C32 C33 -177.5(3) no
C30 C31 C32 C33 -55.1(4) no
O11 C32 C33 O12 57.7(4) no
C31 C32 C33 O12 178.7(3) no
O11 C32 C33 C34 -66.5(3) no
C31 C32 C33 C34 54.6(4) no
C30 O8 C34 C38 -173.9(3) no
C30 O8 C34 C33 63.5(3) no
O12 C33 C34 O8 178.6(3) no
C32 C33 C34 O8 -57.1(4) no
O12 C33 C34 C38 60.1(4) no
C32 C33 C34 C38 -175.6(3) no
